data_4341229
loop_
_publ_author_name
'Chan, Chung Ying'
'Pellegrini, Paul A.'
'Greguric, Ivan'
'Barnard, Peter J.'

_publ_section_title
;
 Rhenium and technetium tricarbonyl complexes of N-heterocyclic carbene
 ligands.
;
_journal_issue 20
_journal_name_full 'Inorganic chemistry'
_journal_page_first 10862
_journal_page_last 10873
_journal_paper_doi 10.1021/ic500917s
_journal_volume 53
_journal_year 2014
_chemical_formula_moiety 'C22 H18 Cl N4 O6 Re, C H2 Cl2'
_chemical_formula_sum 'C23 H20 Cl3 N4 O6 Re'
_chemical_formula_weight 740.98
_chemical_name_systematic
;
 ?
;
_space_group_crystal_system monoclinic
_space_group_IT_number 14
_space_group_name_Hall '-P 2ybc'
_space_group_name_H-M_alt 'P 1 21/c 1'
_symmetry_space_group_name_Hall '-P 2ybc'
_symmetry_space_group_name_H-M 'P 1 21/c 1'
_atom_sites_solution_hydrogens geom
_atom_sites_solution_primary direct
_audit_creation_date 2014-02-27
_audit_creation_method
;
Olex2 1.2
(compiled 2014.02.17 svn.r2891 for OlexSys, GUI svn.r4779)
;
_cell_angle_alpha 90
_cell_angle_beta 123.138(8)
_cell_angle_gamma 90
_cell_formula_units_Z 4
_cell_length_a 11.0289(6)
_cell_length_b 11.6045(3)
_cell_length_c 24.5642(14)
_cell_measurement_reflns_used 11386
_cell_measurement_temperature 173
_cell_measurement_theta_max 30.3700
_cell_measurement_theta_min 5.0320
_cell_volume 2632.5(3)
_computing_cell_refinement
;
CrysAlisPro, Agilent Technologies,
Version 1.171.37.31 (release 14-01-2014 CrysAlis171 .NET)
(compiled Jan 14 2014,18:38:05)
;
_computing_data_collection
;
CrysAlisPro, Agilent Technologies,
Version 1.171.37.31 (release 14-01-2014 CrysAlis171 .NET)
(compiled Jan 14 2014,18:38:05)
;
_computing_data_reduction
;
CrysAlisPro, Agilent Technologies,
Version 1.171.37.31 (release 14-01-2014 CrysAlis171 .NET)
(compiled Jan 14 2014,18:38:05)
;
_computing_molecular_graphics 'Olex2 (Dolomanov et al., 2009)'
_computing_publication_material 'Olex2 (Dolomanov et al., 2009)'
_computing_structure_refinement 'ShelXL (Sheldrick, 2008)'
_computing_structure_solution 'ShelXS (Sheldrick, 2008)'
_diffrn_ambient_temperature 173
_diffrn_detector_area_resol_mean 10.3281
_diffrn_measured_fraction_theta_full 0.998
_diffrn_measured_fraction_theta_max 0.999
_diffrn_measurement_device_type 'Xcalibur, Atlas, Gemini'
_diffrn_measurement_method '\w scans'
_diffrn_radiation_type MoK\a
_diffrn_radiation_wavelength 0.71073
_diffrn_reflns_av_R_equivalents 0.0281
_diffrn_reflns_av_unetI/netI 0.0242
_diffrn_reflns_Laue_measured_fraction_full 0.998
_diffrn_reflns_Laue_measured_fraction_max 0.999
_diffrn_reflns_limit_h_max 13
_diffrn_reflns_limit_h_min -13
_diffrn_reflns_limit_k_max 14
_diffrn_reflns_limit_k_min -14
_diffrn_reflns_limit_l_max 30
_diffrn_reflns_limit_l_min -30
_diffrn_reflns_number 26132
_diffrn_reflns_point_group_measured_fraction_full 0.998
_diffrn_reflns_point_group_measured_fraction_max 0.999
_diffrn_reflns_theta_full 25.242
_diffrn_reflns_theta_max 26.370
_diffrn_reflns_theta_min 2.819
_exptl_absorpt_coefficient_mu 4.966
_exptl_absorpt_correction_T_max 1.00000
_exptl_absorpt_correction_T_min 0.46718
_exptl_absorpt_correction_type multi-scan
_exptl_absorpt_process_details
;
CrysAlisPro, Agilent Technologies,
Version 1.171.37.31 (release 14-01-2014 CrysAlis171 .NET)
(compiled Jan 14 2014,18:38:05)
Empirical absorption correction using spherical harmonics,
 implemented in SCALE3 ABSPACK scaling algorithm.
;
_exptl_crystal_colour 'clear greenish yellow'
_exptl_crystal_colour_lustre clear
_exptl_crystal_colour_modifier greenish
_exptl_crystal_colour_primary yellow
_exptl_crystal_density_diffrn 1.870
_exptl_crystal_description plank
_exptl_crystal_F_000 1440
_exptl_crystal_size_max 0.2
_exptl_crystal_size_mid 0.09
_exptl_crystal_size_min 0.06
_refine_diff_density_max 2.199
_refine_diff_density_min -1.003
_refine_diff_density_rms 0.089
_refine_ls_extinction_method none
_refine_ls_goodness_of_fit_ref 1.066
_refine_ls_hydrogen_treatment constr
_refine_ls_matrix_type full
_refine_ls_number_parameters 334
_refine_ls_number_reflns 5369
_refine_ls_number_restraints 0
_refine_ls_restrained_S_all 1.066
_refine_ls_R_factor_all 0.0257
_refine_ls_R_factor_gt 0.0205
_refine_ls_shift/su_max 0.001
_refine_ls_shift/su_mean 0.000
_refine_ls_structure_factor_coef Fsqd
_refine_ls_weighting_details
;
 w=1/[\s^2^(Fo^2^)+(0.0161P)^2^+4.0380P]
 where P=(Fo^2^+2Fc^2^)/3
;
_refine_ls_weighting_scheme calc
_refine_ls_wR_factor_gt 0.0449
_refine_ls_wR_factor_ref 0.0470
_reflns_Friedel_coverage 0.000
_reflns_number_gt 4729
_reflns_number_total 5369
_reflns_threshold_expression 'I > 2\s(I)'
_cod_data_source_file ic500917s_si_002.cif
_cod_data_source_block 10aCl
_cod_depositor_comments 'Adding full bibliography for 4341223--4341230.cif.'
_cod_database_code 4341229
_shelxl_version_number 2013-2
_shelx_space_group_comment
;
The symmetry employed for this shelxl refinement is uniquely defined
by the following loop, which should always be used as a source of
symmetry information in preference to the above space-group names.
They are only intended as comments.
;
_olex2_refinement_description
;
1. Fixed Uiso
 At 1.2 times of:
  All C(H) groups, All C(H,H) groups, All N(H) groups
2.a Secondary CH2 refined with riding coordinates:
 C12(H12A,H12B), C14(H14A,H14B), C23(H23A,H23B), C16(H16A,H16B)
2.b Aromatic/amide H refined with riding coordinates:
 C10(H10), C8(H8), C5(H5), N4(H4), C11(H11), C6(H6), C7(H7), C20(H20),
 C22(H22), C18(H18), C21(H21), C19(H19)
;
_olex2_computing_structure_refinement_long 'ShelXL (Sheldrick, 2008)'
_olex2_computing_structure_solution_long 'ShelXS (Sheldrick, 2008)'

loop_
_space_group_symop_operation_xyz
'x, y, z'
'-x, y+1/2, -z+1/2'
'-x, -y, -z'
'x, -y-1/2, z-1/2'

loop_
_atom_site_label
_atom_site_type_symbol
_atom_site_fract_x
_atom_site_fract_y
_atom_site_fract_z
_atom_site_U_iso_or_equiv
_atom_site_adp_type
_atom_site_occupancy
_atom_site_site_symmetry_order
_atom_site_calc_flag
_atom_site_refinement_flags_posn
Re1 Re 0.61103(2) 0.87576(2) 0.33461(2) 0.01668(4) Uani 1 1 d .
Cl1 Cl 0.63731(8) 0.90041(6) 0.44215(3) 0.02157(15) Uani 1 1 d .
N2 N 0.9312(3) 0.9101(2) 0.41641(11) 0.0182(5) Uani 1 1 d .
C10 C 1.0718(3) 0.8683(3) 0.45628(14) 0.0231(7) Uani 1 1 d .
H10 H 1.1589 0.9119 0.4782 0.028 Uiso 1 1 calc R
C4 C 0.8838(3) 1.0243(2) 0.39867(13) 0.0182(6) Uani 1 1 d .
C1 C 0.5218(3) 0.7277(3) 0.31781(14) 0.0221(7) Uani 1 1 d .
O1 O 0.4714(3) 0.63690(19) 0.30763(12) 0.0361(6) Uani 1 1 d .
N3 N 0.9124(3) 0.7273(2) 0.41802(11) 0.0191(5) Uani 1 1 d .
N1 N 0.7385(3) 1.0350(2) 0.36283(11) 0.0185(5) Uani 1 1 d .
C8 C 0.6850(3) 1.1426(2) 0.34605(14) 0.0229(7) Uani 1 1 d .
H8 H 0.5829 1.1525 0.3217 0.028 Uiso 1 1 calc R
C5 C 0.9775(4) 1.1164(3) 0.41662(15) 0.0269(7) Uani 1 1 d .
H5 H 1.0794 1.1053 0.4413 0.032 Uiso 1 1 calc R
C9 C 0.8312(3) 0.8229(2) 0.39207(13) 0.0182(6) Uani 1 1 d .
Cl2 Cl 0.25935(11) 0.18689(9) 0.38114(5) 0.0496(3) Uani 1 1 d .
N4 N 0.7460(3) 0.6315(2) 0.46576(12) 0.0217(5) Uani 1 1 d .
H4 H 0.7589 0.7062 0.4655 0.026 Uiso 1 1 calc R
O4 O 0.7962(3) 0.45471(18) 0.44599(12) 0.0338(6) Uani 1 1 d .
O3 O 0.5924(3) 0.8554(2) 0.20663(11) 0.0390(6) Uani 1 1 d .
C13 C 0.7994(3) 0.5597(2) 0.44158(14) 0.0220(7) Uani 1 1 d .
C3 C 0.6002(3) 0.8636(3) 0.25503(15) 0.0239(7) Uani 1 1 d .
C12 C 0.8578(4) 0.6090(2) 0.40324(15) 0.0233(7) Uani 1 1 d .
H12A H 0.9372 0.5584 0.4100 0.028 Uiso 1 1 calc R
H12B H 0.7798 0.6052 0.3565 0.028 Uiso 1 1 calc R
C11 C 1.0587(3) 0.7539(3) 0.45720(15) 0.0252(7) Uani 1 1 d .
H11 H 1.1357 0.7004 0.4805 0.030 Uiso 1 1 calc R
C6 C 0.9183(4) 1.2251(3) 0.39755(16) 0.0326(8) Uani 1 1 d .
H6 H 0.9795 1.2904 0.4087 0.039 Uiso 1 1 calc R
C7 C 0.7707(4) 1.2384(3) 0.36245(15) 0.0298(8) Uani 1 1 d .
H7 H 0.7286 1.3129 0.3497 0.036 Uiso 1 1 calc R
C20 C 0.9389(6) 0.1280(4) 0.6839(2) 0.0529(12) Uani 1 1 d .
H20 H 0.9773 0.0521 0.6916 0.063 Uiso 1 1 calc R
Cl3 Cl 0.56059(11) 0.25903(10) 0.44833(6) 0.0576(3) Uani 1 1 d .
O6 O 0.6838(2) 0.50199(19) 0.58223(11) 0.0278(5) Uani 1 1 d .
O5 O 0.8936(2) 0.55121(18) 0.59392(11) 0.0271(5) Uani 1 1 d .
O2 O 0.3139(3) 0.9993(2) 0.25902(13) 0.0451(7) Uani 1 1 d .
C15 C 0.7642(3) 0.5452(2) 0.56179(14) 0.0201(6) Uani 1 1 d .
C14 C 0.6672(3) 0.5868(3) 0.49231(15) 0.0253(7) Uani 1 1 d .
H14A H 0.6056 0.5220 0.4649 0.030 Uiso 1 1 calc R
H14B H 0.6025 0.6478 0.4906 0.030 Uiso 1 1 calc R
C17 C 0.8259(4) 0.3493(3) 0.66132(15) 0.0276(7) Uani 1 1 d .
C2 C 0.4219(4) 0.9520(3) 0.28780(15) 0.0277(7) Uani 1 1 d .
C22 C 0.7362(4) 0.2538(3) 0.63577(17) 0.0358(8) Uani 1 1 d .
H22 H 0.6342 0.2647 0.6103 0.043 Uiso 1 1 calc R
C18 C 0.9741(4) 0.3319(4) 0.69825(17) 0.0404(9) Uani 1 1 d .
H18 H 1.0379 0.3960 0.7158 0.049 Uiso 1 1 calc R
C21 C 0.7905(5) 0.1446(3) 0.6463(2) 0.0458(10) Uani 1 1 d .
H21 H 0.7270 0.0805 0.6280 0.055 Uiso 1 1 calc R
C23 C 0.4413(5) 0.1486(4) 0.4345(2) 0.0553(12) Uani 1 1 d .
H23A H 0.4566 0.1248 0.4766 0.066 Uiso 1 1 calc R
H23B H 0.4632 0.0815 0.4164 0.066 Uiso 1 1 calc R
C19 C 1.0300(5) 0.2198(4) 0.70981(18) 0.0525(12) Uani 1 1 d .
H19 H 1.1318 0.2078 0.7358 0.063 Uiso 1 1 calc R
C16 C 0.7626(4) 0.4677(3) 0.65039(16) 0.0328(8) Uani 1 1 d .
H16A H 0.6961 0.4700 0.6656 0.039 Uiso 1 1 calc R
H16B H 0.8415 0.5236 0.6766 0.039 Uiso 1 1 calc R

loop_
_atom_site_aniso_label
_atom_site_aniso_U_11
_atom_site_aniso_U_22
_atom_site_aniso_U_33
_atom_site_aniso_U_23
_atom_site_aniso_U_13
_atom_site_aniso_U_12
Re1 0.01452(6) 0.01504(6) 0.01808(6) 0.00072(4) 0.00737(5) -0.00091(4)
Cl1 0.0227(4) 0.0200(3) 0.0227(3) 0.0005(3) 0.0129(3) 0.0019(3)
N2 0.0150(12) 0.0181(12) 0.0203(12) 0.0021(9) 0.0087(10) 0.0005(9)
C10 0.0155(14) 0.0282(16) 0.0233(14) 0.0028(12) 0.0090(12) 0.0030(12)
C4 0.0203(15) 0.0176(14) 0.0182(13) 0.0001(10) 0.0114(12) -0.0018(11)
C1 0.0223(16) 0.0246(16) 0.0216(14) -0.0003(12) 0.0133(13) -0.0016(13)
O1 0.0433(15) 0.0256(13) 0.0399(13) -0.0063(10) 0.0232(12) -0.0149(11)
N3 0.0203(13) 0.0175(12) 0.0226(12) 0.0033(9) 0.0137(11) 0.0029(10)
N1 0.0189(13) 0.0173(12) 0.0179(11) 0.0006(9) 0.0092(10) 0.0002(10)
C8 0.0232(16) 0.0176(15) 0.0227(14) 0.0022(11) 0.0091(13) 0.0017(12)
C5 0.0220(16) 0.0266(16) 0.0265(15) -0.0003(12) 0.0097(13) -0.0062(13)
C9 0.0214(15) 0.0167(14) 0.0193(14) 0.0017(10) 0.0129(12) 0.0012(11)
Cl2 0.0362(5) 0.0457(6) 0.0582(6) -0.0057(4) 0.0202(5) -0.0028(4)
N4 0.0280(14) 0.0141(12) 0.0264(13) 0.0018(10) 0.0169(11) 0.0015(10)
O4 0.0483(15) 0.0148(11) 0.0464(14) 0.0018(9) 0.0310(12) 0.0012(10)
O3 0.0419(15) 0.0498(16) 0.0277(13) -0.0037(11) 0.0206(12) -0.0078(12)
C13 0.0220(16) 0.0175(15) 0.0257(15) 0.0022(11) 0.0126(13) 0.0027(12)
C3 0.0199(15) 0.0237(16) 0.0238(15) -0.0004(12) 0.0091(13) -0.0050(12)
C12 0.0289(17) 0.0149(14) 0.0303(16) 0.0013(11) 0.0189(14) 0.0046(12)
C11 0.0194(16) 0.0288(17) 0.0259(15) 0.0069(12) 0.0115(13) 0.0063(13)
C6 0.040(2) 0.0220(16) 0.0319(17) -0.0020(13) 0.0169(16) -0.0103(14)
C7 0.0357(19) 0.0181(15) 0.0281(16) 0.0019(12) 0.0126(15) 0.0013(13)
C20 0.081(3) 0.045(2) 0.044(2) 0.0169(19) 0.042(2) 0.026(2)
Cl3 0.0343(5) 0.0624(7) 0.0638(7) -0.0078(5) 0.0189(5) 0.0016(5)
O6 0.0243(12) 0.0306(12) 0.0352(12) 0.0073(9) 0.0205(10) 0.0009(9)
O5 0.0215(12) 0.0278(12) 0.0332(12) 0.0029(9) 0.0157(10) -0.0020(9)
O2 0.0233(13) 0.0561(17) 0.0454(15) 0.0144(13) 0.0119(12) 0.0164(12)
C15 0.0265(17) 0.0132(13) 0.0290(15) -0.0009(11) 0.0206(14) 0.0001(12)
C14 0.0212(16) 0.0246(15) 0.0328(17) 0.0034(13) 0.0164(14) 0.0013(13)
C17 0.0301(18) 0.0350(18) 0.0231(15) 0.0037(13) 0.0181(14) -0.0002(14)
C2 0.0252(17) 0.0273(17) 0.0261(16) 0.0022(13) 0.0111(14) -0.0038(14)
C22 0.036(2) 0.039(2) 0.041(2) 0.0015(15) 0.0270(17) -0.0028(16)
C18 0.032(2) 0.056(2) 0.0311(18) -0.0015(16) 0.0160(16) -0.0029(18)
C21 0.069(3) 0.031(2) 0.056(2) 0.0018(17) 0.046(2) -0.0001(19)
C23 0.054(3) 0.043(2) 0.085(3) 0.012(2) 0.048(3) 0.016(2)
C19 0.034(2) 0.086(3) 0.032(2) 0.016(2) 0.0148(18) 0.027(2)
C16 0.041(2) 0.0349(19) 0.0318(17) 0.0015(14) 0.0262(16) -0.0012(15)

loop_
_atom_type_symbol
_atom_type_description
_atom_type_scat_dispersion_real
_atom_type_scat_dispersion_imag
_atom_type_scat_source
C C 0.0033 0.0016 'International Tables Vol C Tables 4.2.6.8 and 6.1.1.4'
H H 0.0000 0.0000 'International Tables Vol C Tables 4.2.6.8 and 6.1.1.4'
N N 0.0061 0.0033 'International Tables Vol C Tables 4.2.6.8 and 6.1.1.4'
O O 0.0106 0.0060 'International Tables Vol C Tables 4.2.6.8 and 6.1.1.4'
Cl Cl 0.1484 0.1585 'International Tables Vol C Tables 4.2.6.8 and 6.1.1.4'
Re Re -1.0185 7.2310 'International Tables Vol C Tables 4.2.6.8 and 6.1.1.4'

loop_
_geom_angle_atom_site_label_1
_geom_angle_atom_site_label_2
_geom_angle_atom_site_label_3
_geom_angle
C1 Re1 Cl1 94.55(9)
C1 Re1 N1 172.90(11)
C1 Re1 C9 98.66(12)
C1 Re1 C2 91.27(13)
N1 Re1 Cl1 83.46(7)
C9 Re1 Cl1 84.34(8)
C9 Re1 N1 74.39(10)
C3 Re1 Cl1 176.59(9)
C3 Re1 C1 88.60(13)
C3 Re1 N1 93.26(11)
C3 Re1 C9 93.91(13)
C3 Re1 C2 88.95(14)
C2 Re1 Cl1 92.27(10)
C2 Re1 N1 95.61(11)
C2 Re1 C9 169.73(12)
C10 N2 C4 129.0(2)
C9 N2 C10 111.8(2)
C9 N2 C4 119.2(2)
C11 C10 N2 105.6(3)
N1 C4 N2 113.5(2)
N1 C4 C5 123.5(3)
C5 C4 N2 123.1(3)
O1 C1 Re1 177.9(3)
C9 N3 C12 125.3(3)
C9 N3 C11 111.4(2)
C11 N3 C12 123.1(2)
C4 N1 Re1 117.15(18)
C8 N1 Re1 125.9(2)
C8 N1 C4 116.9(2)
N1 C8 C7 123.1(3)
C6 C5 C4 117.9(3)
N2 C9 Re1 115.59(19)
N3 C9 Re1 140.7(2)
N3 C9 N2 103.5(2)
C13 N4 C14 120.1(3)
N4 C13 C12 118.9(3)
O4 C13 N4 122.7(3)
O4 C13 C12 118.2(3)
O3 C3 Re1 179.2(3)
N3 C12 C13 117.2(3)
C10 C11 N3 107.7(3)
C7 C6 C5 119.6(3)
C8 C7 C6 119.0(3)
C19 C20 C21 120.3(4)
C15 O6 C16 115.7(3)
O6 C15 C14 109.8(3)
O5 C15 O6 124.9(3)
O5 C15 C14 125.3(3)
N4 C14 C15 113.3(3)
C22 C17 C16 120.3(3)
C18 C17 C22 118.4(3)
C18 C17 C16 121.3(3)
O2 C2 Re1 176.8(3)
C21 C22 C17 121.7(4)
C17 C18 C19 120.0(4)
C22 C21 C20 119.5(4)
Cl3 C23 Cl2 113.3(2)
C20 C19 C18 120.1(4)
O6 C16 C17 112.5(3)

loop_
_geom_bond_atom_site_label_1
_geom_bond_atom_site_label_2
_geom_bond_distance
Re1 Cl1 2.5115(8)
Re1 C1 1.910(3)
Re1 N1 2.193(2)
Re1 C9 2.126(3)
Re1 C3 1.897(3)
Re1 C2 1.958(3)
N2 C10 1.393(4)
N2 C4 1.404(4)
N2 C9 1.369(4)
C10 C11 1.337(4)
C4 N1 1.348(4)
C4 C5 1.380(4)
C1 O1 1.153(4)
N3 C9 1.348(4)
N3 C12 1.463(4)
N3 C11 1.388(4)
N1 C8 1.345(4)
C8 C7 1.370(4)
C5 C6 1.379(5)
Cl2 C23 1.751(5)
N4 C13 1.333(4)
N4 C14 1.438(4)
O4 C13 1.226(4)
O3 C3 1.148(4)
C13 C12 1.514(5)
C6 C7 1.372(5)
C20 C21 1.384(7)
C20 C19 1.360(7)
Cl3 C23 1.732(5)
O6 C15 1.332(4)
O6 C16 1.458(4)
O5 C15 1.197(4)
O2 C2 1.140(4)
C15 C14 1.515(4)
C17 C22 1.386(5)
C17 C18 1.384(5)
C17 C16 1.497(5)
C22 C21 1.364(5)
C18 C19 1.401(6)
